data_7158274
loop_
_publ_author_name
'Wang, Qian'
'Gong, Haiying'
'Zhang, Yifang'
'Peng, Yi'
'Chen, Hua'
'Li, Mingjie'
'Deng, Hongmei'
'Hao, Jian'
'Wan, Wen'

_publ_section_title
;
 Visible-light mediated stereospecific C(sp<sup>2</sup>)-H
 difluoroalkylation of (<i>Z</i>)-aldoximes.
;
_journal_issue 36
_journal_name_full 'Organic &amp; biomolecular chemistry'
_journal_page_first 7867
_journal_page_last 7874
_journal_paper_doi 10.1039/d1ob01401c
_journal_volume 19
_journal_year 2021
_chemical_formula_sum 'C12 H10 F2 N2 O3'
_chemical_formula_weight 268.22
_space_group_crystal_system monoclinic
_space_group_IT_number 14
_space_group_name_Hall '-P 2ybc'
_space_group_name_H-M_alt 'P 1 21/c 1'
_atom_sites_solution_hydrogens geom
_audit_update_record
;
2021-04-29 deposited with the CCDC.	2021-08-26 downloaded from the CCDC.
;
_cell_angle_alpha 90
_cell_angle_beta 95.929(2)
_cell_angle_gamma 90
_cell_formula_units_Z 4
_cell_length_a 6.2592(3)
_cell_length_b 14.9217(7)
_cell_length_c 13.9603(5)
_cell_measurement_reflns_used 2703
_cell_measurement_temperature 303.(2)
_cell_measurement_theta_max 23.86
_cell_measurement_theta_min 2.73
_cell_volume 1296.89(10)
_computing_cell_refinement 'Bruker SAINT'
_computing_data_collection 'Bruker APEX2'
_computing_data_reduction 'Bruker SAINT'
_computing_molecular_graphics 'Bruker SHELXTL'
_computing_publication_material 'Bruker SHELXTL'
_computing_structure_refinement 'SHELXL-2014 (Sheldrick 2014)'
_computing_structure_solution 'SHELXS-97 (Sheldrick 2008)'
_diffrn_ambient_temperature 303.(2)
_diffrn_measured_fraction_theta_full 0.993
_diffrn_measured_fraction_theta_max 0.993
_diffrn_measurement_device 'Bruker APEX-II CCD'
_diffrn_measurement_method '\f and \w scans'
_diffrn_radiation_type 'Mo K\a'
_diffrn_radiation_wavelength 0.71073
_diffrn_reflns_av_R_equivalents 0.0580
_diffrn_reflns_av_unetI/netI 0.0438
_diffrn_reflns_limit_h_max 8
_diffrn_reflns_limit_h_min -7
_diffrn_reflns_limit_k_max 16
_diffrn_reflns_limit_k_min -19
_diffrn_reflns_limit_l_max 18
_diffrn_reflns_limit_l_min -17
_diffrn_reflns_number 14768
_diffrn_reflns_theta_full 25.24
_diffrn_reflns_theta_max 27.47
_diffrn_reflns_theta_min 2.73
_exptl_absorpt_coefficient_mu 0.118
_exptl_absorpt_correction_T_max 0.7456
_exptl_absorpt_correction_T_min 0.6797
_exptl_absorpt_correction_type multi-scan
_exptl_absorpt_process_details
;
;
_exptl_crystal_colour colorless
_exptl_crystal_density_diffrn 1.374
_exptl_crystal_density_method 'not measured'
_exptl_crystal_description block
_exptl_crystal_F_000 552
_exptl_crystal_size_max 0.090
_exptl_crystal_size_mid 0.070
_exptl_crystal_size_min 0.070
_refine_diff_density_max 0.389
_refine_diff_density_min -0.330
_refine_ls_extinction_method none
_refine_ls_goodness_of_fit_ref 1.041
_refine_ls_hydrogen_treatment mixed
_refine_ls_matrix_type full
_refine_ls_number_parameters 175
_refine_ls_number_reflns 2940
_refine_ls_number_restraints 0
_refine_ls_restrained_S_all 1.041
_refine_ls_R_factor_all 0.0963
_refine_ls_R_factor_gt 0.0577
_refine_ls_shift/su_max 0.000
_refine_ls_shift/su_mean 0.000
_refine_ls_structure_factor_coef Fsqd
_refine_ls_weighting_details 'w=1/[\s^2^(Fo^2^)+(0.0882P)^2^+0.3503P] where P=(Fo^2^+2Fc^2^)/3'
_refine_ls_weighting_scheme calc
_refine_ls_wR_factor_gt 0.1573
_refine_ls_wR_factor_ref 0.1911
_reflns_Friedel_coverage 0.000
_reflns_number_gt 1744
_reflns_number_total 2940
_reflns_threshold_expression 'I > 2\s(I)'
_cod_data_source_file d1ob01401c2.cif
_cod_data_source_block 20210401a
_cod_depositor_comments 'Adding full bibliography for 7158274.cif.'
_cod_database_code 7158274

loop_
_space_group_symop_operation_xyz
'x, y, z'
'-x, y+1/2, -z+1/2'
'-x, -y, -z'
'x, -y-1/2, z-1/2'

loop_
_atom_site_type_symbol
_atom_site_label
_atom_site_fract_x
_atom_site_fract_y
_atom_site_fract_z
_atom_site_U_iso_or_equiv
_atom_site_adp_type
_atom_site_calc_flag
_atom_site_refinement_flags_adp
_atom_site_refinement_flags_occupancy
_atom_site_refinement_flags_posn
_atom_site_occupancy
_atom_site_disorder_assembly
_atom_site_disorder_group
F F1 0.3139(4) 0.41846(12) 0.68323(16) 0.1087(7) Uani d . . . 1 . .
F F2 0.0011(4) 0.46152(15) 0.62261(12) 0.1199(9) Uani d . . . 1 . .
O O1 0.1632(4) 0.38717(17) 0.85097(17) 0.0941(7) Uani d . . . 1 . .
O O2 -0.1621(3) 0.41731(14) 0.77660(15) 0.0854(6) Uani d . . . 1 . .
O O3 0.1703(3) 0.68363(12) 0.80901(13) 0.0745(6) Uani d . . . 1 . .
H H3A 0.104(5) 0.7030(12) 0.850(2) 0.112 Uiso calc U . R 1 . .
N N1 0.8775(4) 0.76607(18) 0.43554(18) 0.0895(8) Uani d . . . 1 . .
N N3 0.1182(3) 0.59486(13) 0.79316(13) 0.0556(5) Uani d . . . 1 . .
C C1 0.3500(3) 0.60641(15) 0.65983(14) 0.0488(5) Uani d . . . 1 . .
C C2 0.2939(4) 0.6133(2) 0.56177(15) 0.0667(7) Uani d . . . 1 . .
H H2 0.163835 0.589705 0.534784 0.08 Uiso calc U . R 1 . .
C C3 0.4290(5) 0.6547(2) 0.50355(17) 0.0723(8) Uani d . . . 1 . .
H H3 0.39032 0.659077 0.437584 0.087 Uiso calc U . R 1 . .
C C4 0.6208(4) 0.68957(16) 0.54336(16) 0.0579(6) Uani d . . . 1 . .
C C5 0.6795(4) 0.68296(17) 0.64115(17) 0.0616(6) Uani d . . . 1 . .
H H5 0.810183 0.706254 0.667788 0.074 Uiso calc U . R 1 . .
C C6 0.5443(4) 0.64185(17) 0.69892(16) 0.0587(6) Uani d . . . 1 . .
H H6 0.583501 0.637739 0.764874 0.07 Uiso calc U . R 1 . .
C C7 0.7622(5) 0.73275(18) 0.48277(18) 0.0689(7) Uani d . . . 1 . .
C C8 0.2042(3) 0.56167(15) 0.72222(14) 0.0501(5) Uani d . . . 1 . .
C C9 0.1403(5) 0.46596(18) 0.70326(18) 0.0655(7) Uani d . . . 1 . .
C C10 0.0459(5) 0.41838(18) 0.7869(2) 0.0677(7) Uani d . . . 1 . .
C C11 -0.2643(5) 0.3744(3) 0.8546(3) 0.0991(11) Uani d . . . 1 . .
H H11A -0.175364 0.325282 0.881047 0.119 Uiso calc U . R 1 . .
H H11B -0.402572 0.350148 0.829436 0.119 Uiso calc U . R 1 . .
C C12 -0.2937(8) 0.4396(3) 0.9307(3) 0.1272(15) Uani d . . . 1 . .
H H12A -0.370635 0.490698 0.903255 0.191 Uiso calc U . R 1 . .
H H12B -0.15591 0.458327 0.960563 0.191 Uiso calc U . R 1 . .
H H12C -0.373868 0.41249 0.978073 0.191 Uiso calc U . R 1 . .

loop_
_atom_site_aniso_label
_atom_site_aniso_U_11
_atom_site_aniso_U_22
_atom_site_aniso_U_33
_atom_site_aniso_U_12
_atom_site_aniso_U_13
_atom_site_aniso_U_23
F1 0.1324(16) 0.0681(11) 0.1397(16) 0.0003(10) 0.0815(14) -0.0223(10)
F2 0.167(2) 0.1252(16) 0.0632(10) -0.0749(15) -0.0090(11) -0.0018(10)
O1 0.0809(14) 0.0989(17) 0.1047(16) 0.0061(12) 0.0206(12) 0.0301(13)
O2 0.0688(13) 0.0913(15) 0.0977(14) -0.0170(10) 0.0160(10) 0.0124(11)
O3 0.0963(14) 0.0582(11) 0.0765(11) -0.0077(9) 0.0454(10) -0.0164(8)
N1 0.109(2) 0.0856(17) 0.0820(15) -0.0202(15) 0.0500(15) 0.0010(13)
N3 0.0605(11) 0.0551(11) 0.0541(10) -0.0049(9) 0.0198(9) -0.0047(8)
C1 0.0530(12) 0.0507(12) 0.0452(10) -0.0003(9) 0.0164(9) -0.0043(9)
C2 0.0638(15) 0.0919(19) 0.0459(12) -0.0143(13) 0.0135(10) -0.0053(11)
C3 0.0821(18) 0.095(2) 0.0428(11) -0.0100(15) 0.0180(12) 0.0022(12)
C4 0.0657(15) 0.0537(13) 0.0586(13) 0.0010(11) 0.0276(11) 0.0011(10)
C5 0.0599(14) 0.0634(15) 0.0631(14) -0.0075(11) 0.0137(11) 0.0040(11)
C6 0.0649(15) 0.0639(14) 0.0481(11) -0.0085(11) 0.0099(10) 0.0049(10)
C7 0.0848(18) 0.0619(16) 0.0652(14) -0.0044(13) 0.0321(13) 0.0008(12)
C8 0.0523(12) 0.0541(12) 0.0456(10) -0.0020(10) 0.0124(9) -0.0018(9)
C9 0.0764(17) 0.0627(15) 0.0597(13) -0.0128(13) 0.0183(12) -0.0122(11)
C10 0.0680(17) 0.0574(15) 0.0798(17) -0.0053(12) 0.0176(14) -0.0020(12)
C11 0.075(2) 0.109(3) 0.118(3) -0.0206(18) 0.0321(19) 0.028(2)
C12 0.139(4) 0.136(4) 0.116(3) -0.012(3) 0.055(3) -0.003(3)

loop_
_atom_type_symbol
_atom_type_description
_atom_type_scat_dispersion_real
_atom_type_scat_dispersion_imag
_atom_type_scat_source
C C 0.0033 0.0016 'International Tables Vol C Tables 4.2.6.8 and 6.1.1.4'
H H 0.0000 0.0000 'International Tables Vol C Tables 4.2.6.8 and 6.1.1.4'
F F 0.0171 0.0103 'International Tables Vol C Tables 4.2.6.8 and 6.1.1.4'
N N 0.0061 0.0033 'International Tables Vol C Tables 4.2.6.8 and 6.1.1.4'
O O 0.0106 0.0060 'International Tables Vol C Tables 4.2.6.8 and 6.1.1.4'

loop_
_geom_angle_atom_site_label_1
_geom_angle_atom_site_label_2
_geom_angle_atom_site_label_3
_geom_angle_site_symmetry_1
_geom_angle_site_symmetry_3
_geom_angle
_geom_angle_publ_flag
C10 O2 C11 . . 115.7(2) ?
N3 O3 H3A . . 109.5 ?
C8 N3 O3 . . 112.75(18) ?
C2 C1 C6 . . 119.0(2) ?
C2 C1 C8 . . 120.4(2) ?
C6 C1 C8 . . 120.58(18) ?
C3 C2 C1 . . 120.6(2) ?
C3 C2 H2 . . 119.7 ?
C1 C2 H2 . . 119.7 ?
C4 C3 C2 . . 119.7(2) ?
C4 C3 H3 . . 120.1 ?
C2 C3 H3 . . 120.1 ?
C3 C4 C5 . . 120.4(2) ?
C3 C4 C7 . . 119.8(2) ?
C5 C4 C7 . . 119.8(2) ?
C6 C5 C4 . . 119.7(2) ?
C6 C5 H5 . . 120.1 ?
C4 C5 H5 . . 120.1 ?
C5 C6 C1 . . 120.6(2) ?
C5 C6 H6 . . 119.7 ?
C1 C6 H6 . . 119.7 ?
N1 C7 C4 . . 178.7(3) ?
N3 C8 C1 . . 128.0(2) ?
N3 C8 C9 . . 112.39(19) ?
C1 C8 C9 . . 119.60(18) ?
F1 C9 F2 . . 105.4(2) ?
F1 C9 C8 . . 109.3(2) ?
F2 C9 C8 . . 109.3(2) ?
F1 C9 C10 . . 107.2(2) ?
F2 C9 C10 . . 110.2(2) ?
C8 C9 C10 . . 115.00(19) ?
O1 C10 O2 . . 127.8(3) ?
O1 C10 C9 . . 119.7(3) ?
O2 C10 C9 . . 112.5(3) ?
O2 C11 C12 . . 110.2(3) ?
O2 C11 H11A . . 109.6 ?
C12 C11 H11A . . 109.6 ?
O2 C11 H11B . . 109.6 ?
C12 C11 H11B . . 109.6 ?
H11A C11 H11B . . 108.1 ?
C11 C12 H12A . . 109.5 ?
C11 C12 H12B . . 109.5 ?
H12A C12 H12B . . 109.5 ?
C11 C12 H12C . . 109.5 ?
H12A C12 H12C . . 109.5 ?
H12B C12 H12C . . 109.5 ?

loop_
_geom_bond_atom_site_label_1
_geom_bond_atom_site_label_2
_geom_bond_site_symmetry_2
_geom_bond_distance
_geom_bond_publ_flag
F1 C9 . 1.351(3) ?
F2 C9 . 1.352(3) ?
O1 C10 . 1.192(3) ?
O2 C10 . 1.295(3) ?
O2 C11 . 1.466(3) ?
O3 N3 . 1.377(2) ?
O3 H3A . 0.79(4) ?
N1 C7 . 1.141(3) ?
N3 C8 . 1.275(3) ?
C1 C2 . 1.382(3) ?
C1 C6 . 1.386(3) ?
C1 C8 . 1.484(3) ?
C2 C3 . 1.379(3) ?
C2 H2 . 0.93 ?
C3 C4 . 1.372(4) ?
C3 H3 . 0.93 ?
C4 C5 . 1.380(3) ?
C4 C7 . 1.438(3) ?
C5 C6 . 1.373(3) ?
C5 H5 . 0.93 ?
C6 H6 . 0.93 ?
C8 C9 . 1.499(3) ?
C9 C10 . 1.536(4) ?
C11 C12 . 1.466(5) ?
C11 H11A . 0.97 ?
C11 H11B . 0.97 ?
C12 H12A . 0.96 ?
C12 H12B . 0.96 ?
C12 H12C . 0.96 ?

loop_
_geom_hbond_atom_site_label_D
_geom_hbond_atom_site_label_H
_geom_hbond_atom_site_label_A
_geom_hbond_site_symmetry_A
_geom_hbond_distance_DH
_geom_hbond_distance_HA
_geom_hbond_distance_DA
_geom_hbond_angle_DHA
_geom_hbond_publ_flag
O3 H3A N1 4_476 0.79 2.00 2.777(3) 165.8 ?

loop_
_geom_torsion_atom_site_label_1
_geom_torsion_atom_site_label_2
_geom_torsion_atom_site_label_3
_geom_torsion_atom_site_label_4
_geom_torsion_site_symmetry_1
_geom_torsion_site_symmetry_2
_geom_torsion_site_symmetry_3
_geom_torsion_site_symmetry_4
_geom_torsion
_geom_torsion_publ_flag
C6 C1 C2 C3 . . . . 0.0(4) ?
C8 C1 C2 C3 . . . . -180.0(2) ?
C1 C2 C3 C4 . . . . -0.1(4) ?
C2 C3 C4 C5 . . . . 0.3(4) ?
C2 C3 C4 C7 . . . . 179.9(3) ?
C3 C4 C5 C6 . . . . -0.5(4) ?
C7 C4 C5 C6 . . . . 179.9(2) ?
C4 C5 C6 C1 . . . . 0.4(4) ?
C2 C1 C6 C5 . . . . -0.2(4) ?
C8 C1 C6 C5 . . . . 179.8(2) ?
O3 N3 C8 C1 . . . . 1.2(3) ?
O3 N3 C8 C9 . . . . -178.0(2) ?
C2 C1 C8 N3 . . . . -120.5(3) ?
C6 C1 C8 N3 . . . . 59.6(3) ?
C2 C1 C8 C9 . . . . 58.6(3) ?
C6 C1 C8 C9 . . . . -121.3(2) ?
N3 C8 C9 F1 . . . . -138.3(2) ?
C1 C8 C9 F1 . . . . 42.4(3) ?
N3 C8 C9 F2 . . . . 106.8(2) ?
C1 C8 C9 F2 . . . . -72.4(3) ?
N3 C8 C9 C10 . . . . -17.7(3) ?
C1 C8 C9 C10 . . . . 163.0(2) ?
C11 O2 C10 O1 . . . . 1.7(5) ?
C11 O2 C10 C9 . . . . -178.9(2) ?
F1 C9 C10 O1 . . . . 39.2(3) ?
F2 C9 C10 O1 . . . . 153.4(3) ?
C8 C9 C10 O1 . . . . -82.5(3) ?
F1 C9 C10 O2 . . . . -140.2(2) ?
F2 C9 C10 O2 . . . . -26.1(3) ?
C8 C9 C10 O2 . . . . 98.0(3) ?
C10 O2 C11 C12 . . . . 87.4(4) ?
